data_7239803
loop_
_publ_author_name
'Holzner, Richard'
'Reiter, Dominik'
'Frisch, Philipp'
'Inoue, Shigeyoshi'

_publ_section_title
;
 DMAP-stabilized bis(silyl)silylenes as versatile synthons for
 organosilicon compounds
;
_journal_issue 6
_journal_name_full 'RSC Advances'
_journal_page_first 3402
_journal_page_last 3406
_journal_paper_doi 10.1039/C9RA10628F
_journal_volume 10
_journal_year 2020
_chemical_compound_source 'see text'
_chemical_formula_moiety 'C25 H52 N2 Si3'
_chemical_formula_sum 'C25 H52 N2 Si3'
_chemical_formula_weight 464.96
_space_group_IT_number 61
_space_group_name_Hall '-P 2ac 2ab'
_space_group_name_H-M_alt 'P b c a'
_symmetry_cell_setting orthorhombic
_symmetry_Int_Tables_number 61
_symmetry_space_group_name_Hall '-P 2ac 2ab'
_symmetry_space_group_name_H-M 'P b c a'
_atom_sites_solution_hydrogens geom
_audit_update_record
;
2019-11-25 deposited with the CCDC.	2020-01-06 downloaded from the CCDC.
;
_cell_angle_alpha 90
_cell_angle_beta 90
_cell_angle_gamma 90
_cell_formula_units_Z 8
_cell_length_a 11.9770(13)
_cell_length_b 16.9418(17)
_cell_length_c 28.631(3)
_cell_measurement_reflns_used 9081
_cell_measurement_temperature 100
_cell_measurement_theta_max 26.3124
_cell_measurement_theta_min 2.2006
_cell_volume 5809.6(11)
_computing_cell_refinement 'SAINT (Bruker, 2017)'
_computing_data_collection 'APEX III Control Software (Bruker, 2016)'
_computing_data_reduction 'SAINT (Bruker, 2017)'
_computing_molecular_graphics 'PLATON (Spek, 2011)'
_computing_publication_material 'PLATON (Spek, 2011), enCIFer (Allen, 2014)'
_computing_structure_refinement 'SHELXL2014 (Sheldrick, 2014), SHELXLE (Huebschle, 2011)'
_computing_structure_solution 'SHELXT (Sheldrick, 2015)'
_diffrn_ambient_temperature 100
_diffrn_detector ' CCD '
_diffrn_detector_area_resol_mean 16
_diffrn_measured_fraction_theta_full 1.000
_diffrn_measured_fraction_theta_max 0.998
_diffrn_measurement_device ' \k-geometry diffractometer '
_diffrn_measurement_device_type ' Apex II CCD '
_diffrn_measurement_method ' phi- and omega-rotation '
_diffrn_radiation_monochromator 'Triumph monochromator'
_diffrn_radiation_probe x-ray
_diffrn_radiation_source 'fine-focus sealed tube'
_diffrn_radiation_type MoK\a
_diffrn_radiation_wavelength 0.71073
_diffrn_reflns_av_R_equivalents 0.0304
_diffrn_reflns_av_unetI/netI 0.0088
_diffrn_reflns_limit_h_max 14
_diffrn_reflns_limit_h_min -14
_diffrn_reflns_limit_k_max 21
_diffrn_reflns_limit_k_min -21
_diffrn_reflns_limit_l_max 35
_diffrn_reflns_limit_l_min -35
_diffrn_reflns_number 188411
_diffrn_reflns_reduction_process
;
;
_diffrn_reflns_theta_full 25.24
_diffrn_reflns_theta_max 26.37
_diffrn_reflns_theta_min 2.20
_exptl_absorpt_coefficient_mu 0.178
_exptl_absorpt_correction_T_max 0.7454
_exptl_absorpt_correction_T_min 0.7246
_exptl_absorpt_correction_type multi-scan
_exptl_absorpt_process_details 'SADABS 2016/2, Bruker, 2016'
_exptl_crystal_colour 'clear yellow'
_exptl_crystal_density_diffrn 1.063
_exptl_crystal_density_method 'Not Measured'
_exptl_crystal_description fragment
_exptl_crystal_F_000 2064
_exptl_crystal_recrystallization_method 'Re-crystallisation from solvent: hexane'
_exptl_crystal_size_max 0.398
_exptl_crystal_size_mid 0.342
_exptl_crystal_size_min 0.268
_refine_diff_density_max 0.366
_refine_diff_density_min -0.261
_refine_diff_density_rms 0.042
_refine_ls_extinction_method none
_refine_ls_goodness_of_fit_ref 1.045
_refine_ls_hydrogen_treatment constr
_refine_ls_matrix_type full
_refine_ls_number_parameters 287
_refine_ls_number_reflns 5931
_refine_ls_number_restraints 0
_refine_ls_restrained_S_all 1.045
_refine_ls_R_factor_all 0.0334
_refine_ls_R_factor_gt 0.0289
_refine_ls_shift/su_max 0.001
_refine_ls_shift/su_mean 0.000
_refine_ls_structure_factor_coef Fsqd
_refine_ls_weighting_details 'W=1/[\S^2^(FO^2^)+(0.0388P)^2^+3.2781P] WHERE P=(FO^2^+2FC^2^)/3'
_refine_ls_weighting_scheme calc
_refine_ls_wR_factor_gt 0.0771
_refine_ls_wR_factor_ref 0.0802
_reflns_number_gt 5356
_reflns_number_total 5931
_reflns_threshold_expression I>2\s(I)
_cod_data_source_file c9ra10628f2.cif
_cod_data_source_block Compound_3
_cod_depositor_comments 'Adding full bibliography for 7239801--7239804.cif.'
_cod_database_code 7239803

loop_
_space_group_symop_id
_space_group_symop_operation_xyz
1 x,y,z
2 1/2-x,-y,1/2+z
3 1/2+x,1/2-y,-z
4 -x,1/2+y,1/2-z
5 -x,-y,-z
6 1/2+x,y,1/2-z
7 1/2-x,1/2+y,z
8 x,1/2-y,1/2+z

loop_
_atom_site_aniso_label
_atom_site_aniso_U_11
_atom_site_aniso_U_22
_atom_site_aniso_U_33
_atom_site_aniso_U_23
_atom_site_aniso_U_13
_atom_site_aniso_U_12
Si1 0.0127(2) 0.0096(2) 0.0103(2) -0.0006(1) 0.0005(1) -0.0004(1)
Si2 0.0128(2) 0.0108(2) 0.0160(2) -0.0023(1) 0.0022(1) -0.0013(1)
Si3 0.0143(2) 0.0128(2) 0.0107(2) -0.0011(1) 0.0007(1) -0.0025(1)
N1 0.0150(5) 0.0127(5) 0.0143(5) 0.0007(4) 0.0007(4) 0.0009(4)
N2 0.0224(5) 0.0140(5) 0.0152(5) -0.0008(4) -0.0035(4) -0.0012(4)
C1 0.0168(6) 0.0130(6) 0.0190(6) -0.0004(5) 0.0022(5) -0.0037(5)
C2 0.0275(7) 0.0138(6) 0.0319(7) 0.0035(5) -0.0012(6) -0.0032(5)
C3 0.0223(7) 0.0209(7) 0.0334(7) -0.0038(6) 0.0088(6) -0.0080(5)
C4 0.0307(7) 0.0179(6) 0.0213(6) -0.0047(5) 0.0017(5) -0.0089(6)
C5 0.0148(6) 0.0121(6) 0.0336(7) -0.0019(5) 0.0015(5) 0.0018(5)
C6 0.0190(7) 0.0226(7) 0.0667(11) 0.0015(7) 0.0108(7) 0.0061(6)
C7 0.0254(7) 0.0203(7) 0.0370(8) 0.0012(6) -0.0123(6) 0.0040(6)
C8 0.0230(7) 0.0117(6) 0.0331(7) -0.0025(5) 0.0010(6) 0.0012(5)
C9 0.0209(7) 0.0246(7) 0.0197(6) -0.0065(5) 0.0071(5) -0.0052(5)
C10 0.0246(7) 0.0190(6) 0.0137(6) 0.0021(5) -0.0053(5) -0.0036(5)
C11 0.0257(7) 0.0221(7) 0.0279(7) 0.0026(5) -0.0079(6) 0.0031(6)
C12 0.0380(8) 0.0292(7) 0.0169(6) 0.0026(5) -0.0103(6) -0.0071(6)
C13 0.0349(8) 0.0229(7) 0.0163(6) 0.0055(5) -0.0040(5) -0.0079(6)
C14 0.0165(6) 0.0149(6) 0.0165(6) -0.0004(5) 0.0019(5) -0.0040(5)
C15 0.0193(6) 0.0243(7) 0.0184(6) -0.0006(5) 0.0054(5) -0.0042(5)
C16 0.0295(7) 0.0135(6) 0.0261(7) 0.0026(5) 0.0009(6) -0.0045(5)
C17 0.0196(6) 0.0260(7) 0.0239(7) -0.0034(5) 0.0011(5) -0.0096(5)
C18 0.0209(6) 0.0245(7) 0.0193(6) -0.0087(5) 0.0033(5) -0.0044(5)
C19 0.0164(6) 0.0123(5) 0.0137(5) 0.0019(4) -0.0009(4) 0.0025(5)
C20 0.0165(6) 0.0114(5) 0.0158(6) 0.0004(4) 0.0005(5) 0.0031(5)
C21 0.0140(6) 0.0151(6) 0.0113(5) -0.0014(4) 0.0021(4) -0.0002(5)
C22 0.0175(6) 0.0170(6) 0.0106(5) 0.0009(4) -0.0021(4) 0.0010(5)
C23 0.0163(6) 0.0122(5) 0.0152(6) 0.0036(4) 0.0022(5) 0.0014(5)
C24 0.0528(10) 0.0129(6) 0.0267(7) -0.0024(5) -0.0068(7) -0.0035(6)
C25 0.0292(7) 0.0206(6) 0.0211(6) -0.0035(5) -0.0104(6) -0.0024(6)

loop_
_atom_site_label
_atom_site_type_symbol
_atom_site_thermal_displace_type
_atom_site_fract_x
_atom_site_fract_y
_atom_site_fract_z
_atom_site_occupancy
_atom_site_U_iso_or_equiv
_atom_site_calc_flag
_atom_site_refinement_flags
Si1 Si Uani 0.57806(3) 0.63534(2) 0.35869(2) 1.000 0.0108(1) d .
Si2 Si Uani 0.38548(3) 0.63126(2) 0.38350(2) 1.000 0.0132(1) d .
Si3 Si Uani 0.70323(3) 0.68757(2) 0.41671(2) 1.000 0.0126(1) d .
N1 N Uani 0.58972(8) 0.69767(6) 0.31018(3) 1.000 0.0140(3) d .
N2 N Uani 0.51659(9) 0.46730(6) 0.23097(4) 1.000 0.0172(3) d .
C1 C Uani 0.31685(10) 0.53023(7) 0.37317(4) 1.000 0.0163(3) d .
C2 C Uani 0.39150(12) 0.46743(8) 0.39608(5) 1.000 0.0244(4) d .
C3 C Uani 0.20167(12) 0.52602(8) 0.39669(5) 1.000 0.0255(4) d .
C4 C Uani 0.30214(12) 0.50938(8) 0.32152(5) 1.000 0.0233(4) d .
C5 C Uani 0.30985(11) 0.72066(7) 0.35677(5) 1.000 0.0202(4) d .
C6 C Uani 0.19334(12) 0.73189(9) 0.37831(7) 1.000 0.0361(5) d .
C7 C Uani 0.29572(12) 0.71505(8) 0.30372(5) 1.000 0.0276(4) d .
C8 C Uani 0.37903(12) 0.79478(7) 0.36783(5) 1.000 0.0226(4) d .
C9 C Uani 0.37996(11) 0.64639(8) 0.44868(4) 1.000 0.0217(4) d .
C10 C Uani 0.76698(11) 0.60355(7) 0.45372(4) 1.000 0.0191(4) d .
C11 C Uani 0.86322(12) 0.56005(8) 0.42962(5) 1.000 0.0252(4) d .
C12 C Uani 0.81114(13) 0.63566(9) 0.50056(5) 1.000 0.0280(4) d .
C13 C Uani 0.67447(13) 0.54345(8) 0.46512(5) 1.000 0.0247(4) d .
C14 C Uani 0.81217(10) 0.75301(7) 0.38616(4) 1.000 0.0160(3) d .
C15 C Uani 0.86581(11) 0.71136(8) 0.34426(4) 1.000 0.0207(4) d .
C16 C Uani 0.75266(12) 0.82754(7) 0.36825(5) 1.000 0.0230(4) d .
C17 C Uani 0.90478(12) 0.77925(8) 0.41992(5) 1.000 0.0232(4) d .
C18 C Uani 0.62829(11) 0.75436(8) 0.45909(5) 1.000 0.0216(4) d .
C19 C Uani 0.63906(10) 0.53886(7) 0.33884(4) 1.000 0.0141(3) d .
C20 C Uani 0.62675(10) 0.50488(7) 0.29700(4) 1.000 0.0146(3) d .
C21 C Uani 0.55393(10) 0.52885(7) 0.25808(4) 1.000 0.0135(3) d .
C22 C Uani 0.53282(10) 0.60568(7) 0.24598(4) 1.000 0.0150(3) d .
C23 C Uani 0.56814(10) 0.67864(7) 0.26787(4) 1.000 0.0146(3) d .
C24 C Uani 0.50857(15) 0.38737(7) 0.24906(5) 1.000 0.0308(5) d .
C25 C Uani 0.45135(12) 0.48385(8) 0.18945(5) 1.000 0.0236(4) d .
H2A H Uiso 0.35516 0.41574 0.39393 1.000 0.0370 c RU
H2B H Uiso 0.40336 0.48092 0.42900 1.000 0.0370 c RU
H2C H Uiso 0.46360 0.46560 0.37994 1.000 0.0370 c RU
H3A H Uiso 0.15118 0.56399 0.38184 1.000 0.0380 c RU
H3B H Uiso 0.20915 0.53875 0.42994 1.000 0.0380 c RU
H3C H Uiso 0.17123 0.47263 0.39330 1.000 0.0380 c RU
H4A H Uiso 0.24628 0.54443 0.30754 1.000 0.0350 c RU
H4B H Uiso 0.27720 0.45449 0.31871 1.000 0.0350 c RU
H4C H Uiso 0.37353 0.51586 0.30524 1.000 0.0350 c RU
H6A H Uiso 0.16019 0.78084 0.36646 1.000 0.0540 c RU
H6B H Uiso 0.19986 0.73489 0.41239 1.000 0.0540 c RU
H6C H Uiso 0.14569 0.68711 0.36983 1.000 0.0540 c RU
H7A H Uiso 0.26123 0.76363 0.29202 1.000 0.0410 c RU
H7B H Uiso 0.24791 0.66990 0.29612 1.000 0.0410 c RU
H7C H Uiso 0.36899 0.70802 0.28906 1.000 0.0410 c RU
H8A H Uiso 0.45454 0.78856 0.35517 1.000 0.0340 c RU
H8B H Uiso 0.38317 0.80202 0.40174 1.000 0.0340 c RU
H8C H Uiso 0.34349 0.84102 0.35362 1.000 0.0340 c RU
H9A H Uiso 0.40718 0.69940 0.45630 1.000 0.0330 c RU
H9B H Uiso 0.42707 0.60693 0.46411 1.000 0.0330 c RU
H9C H Uiso 0.30277 0.64070 0.45952 1.000 0.0330 c RU
H11A H Uiso 0.83890 0.54192 0.39875 1.000 0.0380 c RU
H11B H Uiso 0.88541 0.51451 0.44857 1.000 0.0380 c RU
H11C H Uiso 0.92689 0.59589 0.42612 1.000 0.0380 c RU
H12A H Uiso 0.86835 0.67577 0.49460 1.000 0.0420 c RU
H12B H Uiso 0.84371 0.59234 0.51870 1.000 0.0420 c RU
H12C H Uiso 0.74946 0.65929 0.51818 1.000 0.0420 c RU
H13A H Uiso 0.64577 0.52063 0.43605 1.000 0.0370 c RU
H13B H Uiso 0.61367 0.57007 0.48174 1.000 0.0370 c RU
H13C H Uiso 0.70511 0.50139 0.48482 1.000 0.0370 c RU
H15A H Uiso 0.80775 0.69689 0.32171 1.000 0.0310 c RU
H15B H Uiso 0.90437 0.66364 0.35493 1.000 0.0310 c RU
H15C H Uiso 0.91960 0.74694 0.32935 1.000 0.0310 c RU
H16A H Uiso 0.80635 0.86113 0.35176 1.000 0.0350 c RU
H16B H Uiso 0.72116 0.85663 0.39474 1.000 0.0350 c RU
H16C H Uiso 0.69254 0.81234 0.34684 1.000 0.0350 c RU
H17A H Uiso 0.94823 0.73313 0.42975 1.000 0.0350 c RU
H17B H Uiso 0.87116 0.80433 0.44737 1.000 0.0350 c RU
H17C H Uiso 0.95400 0.81701 0.40416 1.000 0.0350 c RU
H18A H Uiso 0.57730 0.78904 0.44191 1.000 0.0320 c RU
H18B H Uiso 0.68299 0.78641 0.47607 1.000 0.0320 c RU
H18C H Uiso 0.58565 0.72231 0.48132 1.000 0.0320 c RU
H19 H Uiso 0.68348 0.51120 0.36092 1.000 0.0170 c RU
H20 H Uiso 0.67089 0.45916 0.29168 1.000 0.0170 c RU
H22 H Uiso 0.48783 0.61214 0.21892 1.000 0.0180 c RU
H23 H Uiso 0.57712 0.72098 0.24644 1.000 0.0170 c RU
H24A H Uiso 0.44984 0.35878 0.23227 1.000 0.0460 c RU
H24B H Uiso 0.49035 0.38915 0.28241 1.000 0.0460 c RU
H24C H Uiso 0.58010 0.36027 0.24470 1.000 0.0460 c RU
H25A H Uiso 0.49421 0.51820 0.16854 1.000 0.0350 c RU
H25B H Uiso 0.38175 0.51028 0.19836 1.000 0.0350 c RU
H25C H Uiso 0.43399 0.43427 0.17339 1.000 0.0350 c RU

loop_
_atom_type_symbol
_atom_type_description
_atom_type_scat_dispersion_real
_atom_type_scat_dispersion_imag
_atom_type_scat_source
C C 0.0033 0.0016 ' International Tables Vol C Tables 4.2.6.8 and 6.1.1.4'
H H 0.0000 0.0000 ' International Tables Vol C Tables 4.2.6.8 and 6.1.1.4'
N N 0.0061 0.0033 ' International Tables Vol C Tables 4.2.6.8 and 6.1.1.4'
Si Si 0.0817 0.0704 ' International Tables Vol C Tables 4.2.6.8 and 6.1.1.4'

loop_
_geom_angle_atom_site_label_1
_geom_angle_atom_site_label_2
_geom_angle_atom_site_label_3
_geom_angle
_geom_angle_publ_flag
Si2 Si1 Si3 113.74(3) yes
Si2 Si1 N1 109.08(4) yes
Si2 Si1 C19 115.83(4) yes
Si3 Si1 N1 106.04(4) yes
Si3 Si1 C19 106.65(4) yes
N1 Si1 C19 104.71(5) yes
Si1 Si2 C1 112.88(4) yes
Si1 Si2 C5 108.08(5) yes
Si1 Si2 C9 108.72(5) yes
C1 Si2 C5 116.02(6) yes
C1 Si2 C9 104.98(6) yes
C5 Si2 C9 105.68(6) yes
Si1 Si3 C10 110.73(4) yes
Si1 Si3 C14 108.71(4) yes
Si1 Si3 C18 111.61(5) yes
C10 Si3 C14 113.97(6) yes
C10 Si3 C18 106.10(6) yes
C14 Si3 C18 105.64(6) yes
Si1 N1 C23 125.66(9) yes
C21 N2 C24 121.82(11) yes
C21 N2 C25 119.44(10) yes
C24 N2 C25 115.90(11) yes
Si2 C1 C2 107.58(8) yes
Si2 C1 C3 110.97(8) yes
Si2 C1 C4 113.80(9) yes
C2 C1 C3 107.64(10) no
C2 C1 C4 108.64(10) no
C3 C1 C4 108.02(10) no
Si2 C5 C6 111.42(10) yes
Si2 C5 C7 113.44(9) yes
Si2 C5 C8 107.90(9) yes
C6 C5 C7 107.77(12) no
C6 C5 C8 107.79(11) no
C7 C5 C8 108.34(11) no
Si3 C10 C11 113.87(9) yes
Si3 C10 C12 110.67(9) yes
Si3 C10 C13 108.61(9) yes
C11 C10 C12 107.67(11) no
C11 C10 C13 108.59(10) no
C12 C10 C13 107.22(10) no
Si3 C14 C15 112.03(8) yes
Si3 C14 C16 108.10(8) yes
Si3 C14 C17 111.74(8) yes
C15 C14 C16 108.13(10) no
C15 C14 C17 108.84(10) no
C16 C14 C17 107.86(10) no
Si1 C19 C20 127.07(9) yes
C19 C20 C21 128.66(11) no
N2 C21 C20 114.26(10) yes
N2 C21 C22 121.18(11) yes
C20 C21 C22 124.24(11) no
C21 C22 C23 130.32(11) no
N1 C23 C22 133.09(11) yes
C1 C2 H2A 109.00 no
C1 C2 H2B 109.00 no
C1 C2 H2C 109.00 no
H2A C2 H2B 109.00 no
H2A C2 H2C 109.00 no
H2B C2 H2C 109.00 no
C1 C3 H3A 109.00 no
C1 C3 H3B 109.00 no
C1 C3 H3C 109.00 no
H3A C3 H3B 109.00 no
H3A C3 H3C 109.00 no
H3B C3 H3C 109.00 no
C1 C4 H4A 109.00 no
C1 C4 H4B 109.00 no
C1 C4 H4C 109.00 no
H4A C4 H4B 109.00 no
H4A C4 H4C 109.00 no
H4B C4 H4C 109.00 no
C5 C6 H6A 109.00 no
C5 C6 H6B 109.00 no
C5 C6 H6C 109.00 no
H6A C6 H6B 109.00 no
H6A C6 H6C 109.00 no
H6B C6 H6C 109.00 no
C5 C7 H7A 109.00 no
C5 C7 H7B 109.00 no
C5 C7 H7C 109.00 no
H7A C7 H7B 109.00 no
H7A C7 H7C 109.00 no
H7B C7 H7C 109.00 no
C5 C8 H8A 109.00 no
C5 C8 H8B 109.00 no
C5 C8 H8C 109.00 no
H8A C8 H8B 109.00 no
H8A C8 H8C 109.00 no
H8B C8 H8C 109.00 no
Si2 C9 H9A 109.00 no
Si2 C9 H9B 109.00 no
Si2 C9 H9C 109.00 no
H9A C9 H9B 109.00 no
H9A C9 H9C 109.00 no
H9B C9 H9C 109.00 no
C10 C11 H11A 109.00 no
C10 C11 H11B 109.00 no
C10 C11 H11C 109.00 no
H11A C11 H11B 109.00 no
H11A C11 H11C 109.00 no
H11B C11 H11C 109.00 no
C10 C12 H12A 109.00 no
C10 C12 H12B 109.00 no
C10 C12 H12C 109.00 no
H12A C12 H12B 109.00 no
H12A C12 H12C 109.00 no
H12B C12 H12C 109.00 no
C10 C13 H13A 109.00 no
C10 C13 H13B 109.00 no
C10 C13 H13C 109.00 no
H13A C13 H13B 109.00 no
H13A C13 H13C 109.00 no
H13B C13 H13C 109.00 no
C14 C15 H15A 109.00 no
C14 C15 H15B 109.00 no
C14 C15 H15C 109.00 no
H15A C15 H15B 109.00 no
H15A C15 H15C 109.00 no
H15B C15 H15C 109.00 no
C14 C16 H16A 109.00 no
C14 C16 H16B 109.00 no
C14 C16 H16C 109.00 no
H16A C16 H16B 109.00 no
H16A C16 H16C 109.00 no
H16B C16 H16C 109.00 no
C14 C17 H17A 109.00 no
C14 C17 H17B 109.00 no
C14 C17 H17C 109.00 no
H17A C17 H17B 109.00 no
H17A C17 H17C 109.00 no
H17B C17 H17C 109.00 no
Si3 C18 H18A 109.00 no
Si3 C18 H18B 109.00 no
Si3 C18 H18C 109.00 no
H18A C18 H18B 109.00 no
H18A C18 H18C 109.00 no
H18B C18 H18C 109.00 no
Si1 C19 H19 116.00 no
C20 C19 H19 116.00 no
C19 C20 H20 116.00 no
C21 C20 H20 116.00 no
C21 C22 H22 115.00 no
C23 C22 H22 115.00 no
N1 C23 H23 113.00 no
C22 C23 H23 113.00 no
N2 C24 H24A 109.00 no
N2 C24 H24B 109.00 no
N2 C24 H24C 109.00 no
H24A C24 H24B 109.00 no
H24A C24 H24C 109.00 no
H24B C24 H24C 109.00 no
N2 C25 H25A 109.00 no
N2 C25 H25B 109.00 no
N2 C25 H25C 109.00 no
H25A C25 H25B 109.00 no
H25A C25 H25C 109.00 no
H25B C25 H25C 109.00 no

loop_
_geom_bond_atom_site_label_1
_geom_bond_atom_site_label_2
_geom_bond_distance
_geom_bond_publ_flag
Si1 Si2 2.4144(6) yes
Si1 Si3 2.4062(7) yes
Si1 N1 1.7503(11) yes
Si1 C19 1.8784(13) yes
Si2 C1 1.9217(13) yes
Si2 C5 1.9236(13) yes
Si2 C9 1.8849(13) yes
Si3 C10 1.9318(13) yes
Si3 C14 1.9227(13) yes
Si3 C18 1.8863(15) yes
N1 C23 1.2799(15) yes
N2 C21 1.3747(16) yes
N2 C24 1.4530(16) yes
N2 C25 1.4499(18) yes
C1 C2 1.5368(18) no
C1 C3 1.5368(19) no
C1 C4 1.5306(18) no
C5 C6 1.538(2) no
C5 C7 1.531(2) no
C5 C8 1.5374(18) no
C10 C11 1.5323(19) no
C10 C12 1.5408(19) no
C10 C13 1.5398(19) no
C14 C15 1.5329(17) no
C14 C16 1.5380(17) no
C14 C17 1.5370(19) no
C19 C20 1.3372(16) no
C20 C21 1.4722(17) no
C21 C22 1.3705(17) no
C22 C23 1.4490(17) no
C2 H2A 0.9800 no
C2 H2B 0.9800 no
C2 H2C 0.9800 no
C3 H3A 0.9800 no
C3 H3B 0.9800 no
C3 H3C 0.9800 no
C4 H4A 0.9800 no
C4 H4B 0.9800 no
C4 H4C 0.9800 no
C6 H6A 0.9800 no
C6 H6B 0.9800 no
C6 H6C 0.9800 no
C7 H7A 0.9800 no
C7 H7B 0.9800 no
C7 H7C 0.9800 no
C8 H8A 0.9800 no
C8 H8B 0.9800 no
C8 H8C 0.9800 no
C9 H9A 0.9800 no
C9 H9B 0.9800 no
C9 H9C 0.9800 no
C11 H11A 0.9800 no
C11 H11B 0.9800 no
C11 H11C 0.9800 no
C12 H12A 0.9800 no
C12 H12B 0.9800 no
C12 H12C 0.9800 no
C13 H13A 0.9800 no
C13 H13B 0.9800 no
C13 H13C 0.9800 no
C15 H15A 0.9800 no
C15 H15B 0.9800 no
C15 H15C 0.9800 no
C16 H16A 0.9800 no
C16 H16B 0.9800 no
C16 H16C 0.9800 no
C17 H17A 0.9800 no
C17 H17B 0.9800 no
C17 H17C 0.9800 no
C18 H18A 0.9800 no
C18 H18B 0.9800 no
C18 H18C 0.9800 no
C19 H19 0.9500 no
C20 H20 0.9500 no
C22 H22 0.9500 no
C23 H23 0.9500 no
C24 H24A 0.9800 no
C24 H24B 0.9800 no
C24 H24C 0.9800 no
C25 H25A 0.9800 no
C25 H25B 0.9800 no
C25 H25C 0.9800 no

loop_
_geom_hbond_atom_site_label_D
_geom_hbond_atom_site_label_H
_geom_hbond_atom_site_label_A
_geom_hbond_distance_DH
_geom_hbond_distance_HA
_geom_hbond_distance_DA
_geom_hbond_angle_DHA
_geom_hbond_publ_flag
C8 H8A N1 0.9800 2.5800 3.4350(17) 146.00 yes
C16 H16C N1 0.9800 2.5300 3.3784(17) 145.00 yes

loop_
_geom_torsion_atom_site_label_1
_geom_torsion_atom_site_label_2
_geom_torsion_atom_site_label_3
_geom_torsion_atom_site_label_4
_geom_torsion
_geom_torsion_publ_flag
Si3 Si1 Si2 C1 -130.15(4) no
Si3 Si1 Si2 C5 100.17(5) no
Si3 Si1 Si2 C9 -14.09(5) no
N1 Si1 Si2 C1 111.72(6) no
N1 Si1 Si2 C5 -17.97(6) no
N1 Si1 Si2 C9 -132.22(6) no
C19 Si1 Si2 C1 -6.05(7) no
C19 Si1 Si2 C5 -135.73(6) no
C19 Si1 Si2 C9 110.01(6) no
Si2 Si1 Si3 C10 93.52(5) no
Si2 Si1 Si3 C14 -140.55(4) no
Si2 Si1 Si3 C18 -24.43(5) no
N1 Si1 Si3 C10 -146.61(6) no
N1 Si1 Si3 C14 -20.68(6) no
N1 Si1 Si3 C18 95.44(6) no
C19 Si1 Si3 C10 -35.40(6) no
C19 Si1 Si3 C14 90.52(6) no
C19 Si1 Si3 C18 -153.35(6) no
Si2 Si1 N1 C23 -81.59(10) no
Si3 Si1 N1 C23 155.54(9) no
C19 Si1 N1 C23 42.98(11) no
Si2 Si1 C19 C20 80.65(12) no
Si3 Si1 C19 C20 -151.64(11) no
N1 Si1 C19 C20 -39.52(12) no
Si1 Si2 C1 C2 53.06(9) no
Si1 Si2 C1 C3 170.57(8) no
Si1 Si2 C1 C4 -67.35(10) no
C5 Si2 C1 C2 178.56(9) no
C5 Si2 C1 C3 -63.93(10) no
C5 Si2 C1 C4 58.15(11) no
C9 Si2 C1 C2 -65.21(9) no
C9 Si2 C1 C3 52.31(10) no
C9 Si2 C1 C4 174.38(9) no
Si1 Si2 C5 C6 -168.83(9) no
Si1 Si2 C5 C7 69.33(10) no
Si1 Si2 C5 C8 -50.70(10) no
C1 Si2 C5 C6 63.25(12) no
C1 Si2 C5 C7 -58.59(11) no
C1 Si2 C5 C8 -178.61(9) no
C9 Si2 C5 C6 -52.59(11) no
C9 Si2 C5 C7 -174.43(9) no
C9 Si2 C5 C8 65.55(10) no
Si1 Si3 C10 C11 79.06(9) no
Si1 Si3 C10 C12 -159.50(8) no
Si1 Si3 C10 C13 -42.06(9) no
C14 Si3 C10 C11 -43.87(11) no
C14 Si3 C10 C12 77.58(10) no
C14 Si3 C10 C13 -164.99(8) no
C18 Si3 C10 C11 -159.68(9) no
C18 Si3 C10 C12 -38.23(11) no
C18 Si3 C10 C13 79.21(9) no
Si1 Si3 C14 C15 -49.63(9) no
Si1 Si3 C14 C16 69.41(8) no
Si1 Si3 C14 C17 -172.06(8) no
C10 Si3 C14 C15 74.39(10) no
C10 Si3 C14 C16 -166.57(8) no
C10 Si3 C14 C17 -48.04(10) no
C18 Si3 C14 C15 -169.53(9) no
C18 Si3 C14 C16 -50.50(10) no
C18 Si3 C14 C17 68.04(10) no
Si1 N1 C23 C22 -1.9(2) no
C24 N2 C21 C20 24.61(17) no
C24 N2 C21 C22 -161.68(13) no
C25 N2 C21 C20 -175.25(11) no
C25 N2 C21 C22 -1.54(18) no
Si1 C19 C20 C21 -7.4(2) no
C19 C20 C21 N2 -149.21(13) no
C19 C20 C21 C22 37.3(2) no
N2 C21 C22 C23 -176.74(12) no
C20 C21 C22 C23 -3.7(2) no
C21 C22 C23 N1 -30.6(2) no
